data_4020012
loop_
_publ_author_name
'Shoji, Mitsuru'
'Imai, Hiroki'
'Mukaida, Makoto'
'Sakai, Ken'
'Kakeya, Hideaki'
'Osada, Hiroyuki'
'Ayashi, Yujiro'

_publ_section_title
;
The Total Synthesis of Epoxyquinols A, B, C and RKB-3564D and the Reactivity
of a 2H-Pyran Derivative as the Diene Component in the Diels-Alder Reaction
;
_journal_name_full 'Journal of Organic Chemistry'
_journal_page_first 79
_journal_page_last 91
_journal_paper_doi 10.1021/jo048425h
_journal_volume 70
_journal_year 2005
_chemical_formula_iupac 'C32 H34 N2 O2'
_chemical_formula_moiety 'C32 H34 N2 O2'
_chemical_formula_sum 'C32 H34 N2 O2'
_chemical_formula_weight 478.61
_space_group_IT_number 61
_space_group_name_Hall '-P 2ac 2ab'
_space_group_name_H-M_alt 'P b c a'
_symmetry_cell_setting orthorhombic
_symmetry_space_group_name_Hall '-P 2ac 2ab'
_symmetry_space_group_name_H-M 'P b c a'
_atom_sites_solution_hydrogens geom
_atom_sites_solution_primary direct
_atom_sites_solution_secondary difmap
_cell_angle_alpha 90.00
_cell_angle_beta 90.00
_cell_angle_gamma 90.00
_cell_formula_units_Z 8
_cell_length_a 19.3269(9)
_cell_length_b 13.4544(7)
_cell_length_c 19.8413(9)
_cell_measurement_reflns_used 3536
_cell_measurement_temperature 296(2)
_cell_measurement_theta_max 21.33
_cell_measurement_theta_min 2.31
_cell_volume 5159.4(4)
_diffrn_ambient_temperature 296(2)
_diffrn_detector_area_resol_mean 8.366
_diffrn_measured_fraction_theta_full 0.998
_diffrn_measured_fraction_theta_max 0.998
_diffrn_measurement_device 'Bruker SMART APEX CCD-detector diffractometer'
_diffrn_measurement_method \w
_diffrn_radiation_monochromator graphite
_diffrn_radiation_source 'fine-focus sealed tube'
_diffrn_radiation_type MoK\a
_diffrn_radiation_wavelength 0.71073
_diffrn_reflns_av_R_equivalents 0.0388
_diffrn_reflns_av_sigmaI/netI 0.0253
_diffrn_reflns_limit_h_max 21
_diffrn_reflns_limit_h_min -21
_diffrn_reflns_limit_k_max 14
_diffrn_reflns_limit_k_min -14
_diffrn_reflns_limit_l_max 22
_diffrn_reflns_limit_l_min -18
_diffrn_reflns_number 21890
_diffrn_reflns_theta_full 23.25
_diffrn_reflns_theta_max 23.25
_diffrn_reflns_theta_min 2.05
_diffrn_standards_decay_% 'no decay, variation 0.055'
_diffrn_standards_interval_count ?
_diffrn_standards_interval_time 120
_diffrn_standards_number 113
_exptl_absorpt_coefficient_mu 0.077
_exptl_absorpt_correction_T_max 0.995
_exptl_absorpt_correction_T_min 0.859
_exptl_absorpt_correction_type multi-scan
_exptl_absorpt_process_details '(SADABS; Sheldrick, 1996)'
_exptl_crystal_colour 'pale yellow'
_exptl_crystal_density_diffrn 1.232
_exptl_crystal_density_meas ?
_exptl_crystal_density_method .
_exptl_crystal_description prism
_exptl_crystal_F_000 2048
_exptl_crystal_size_max 0.3
_exptl_crystal_size_mid 0.1
_exptl_crystal_size_min 0.07
_exptl_crystal_size_rad ?
_refine_diff_density_max 0.278
_refine_diff_density_min -0.156
_refine_ls_extinction_coef ?
_refine_ls_extinction_expression none
_refine_ls_extinction_method none
_refine_ls_goodness_of_fit_ref 1.204
_refine_ls_hydrogen_treatment constr
_refine_ls_matrix_type full
_refine_ls_number_parameters 326
_refine_ls_number_reflns 3695
_refine_ls_number_restraints 0
_refine_ls_restrained_S_all 1.204
_refine_ls_R_factor_all 0.0800
_refine_ls_R_factor_gt 0.0647
_refine_ls_shift/su_max 0.000
_refine_ls_shift/su_mean 0.000
_refine_ls_structure_factor_coef Fsqd
_refine_ls_weighting_details 'calc w=1/[\s^2^(Fo^2^)+(0.0474P)^2^+2.5358P] where P=(Fo^2^+2Fc^2^)/3'
_refine_ls_weighting_scheme calc
_refine_ls_wR_factor_gt 0.1339
_refine_ls_wR_factor_ref 0.1407
_reflns_number_gt 3055
_reflns_number_total 3695
_reflns_threshold_expression I>2\s(I)
_cod_depositor_comments
;
The following automatic conversions were performed:
'_symmetry_cell_setting' value 'Orthorhombic' changed to 'orthorhombic'
according to '/home/saulius/struct/CIF-dictionaries/cif_core.dic'
dictionary named 'cif_core.dic' version 2.4.1 from 2010-06-29.

Automatic conversion script
Id: cif_fix_enum 1527 2010-12-29 10:47:43Z saulius 
;
_cod_database_code 4020012

loop_
_symmetry_equiv_pos_as_xyz
'x, y, z'
'-x+1/2, -y, z+1/2'
'-x, y+1/2, -z+1/2'
'x+1/2, -y+1/2, -z'
'-x, -y, -z'
'x-1/2, y, -z-1/2'
'x, -y-1/2, z-1/2'
'-x-1/2, y-1/2, z'

loop_
_atom_site_label
_atom_site_type_symbol
_atom_site_fract_x
_atom_site_fract_y
_atom_site_fract_z
_atom_site_U_iso_or_equiv
_atom_site_adp_type
_atom_site_occupancy
_atom_site_symmetry_multiplicity
_atom_site_calc_flag
_atom_site_refinement_flags
_atom_site_disorder_assembly
_atom_site_disorder_group
O1 O -0.02821(12) 0.39111(17) 0.31015(13) 0.0837(8) Uani 1 1 d . A .
O2 O 0.26466(12) 0.11059(18) 0.31744(14) 0.0829(8) Uani 1 1 d . . .
N1 N 0.13766(11) 0.16369(15) 0.20226(10) 0.0415(5) Uani 1 1 d . . .
N2 N 0.06965(12) 0.21755(16) 0.43448(11) 0.0460(6) Uani 1 1 d . A .
C1 C 0.10669(18) 0.3298(2) 0.15838(15) 0.0635(9) Uani 1 1 d . . .
H1A H 0.1288 0.3131 0.1166 0.095 Uiso 1 1 calc R . .
H1B H 0.1119 0.3997 0.1668 0.095 Uiso 1 1 calc R . .
H1C H 0.0584 0.3136 0.1558 0.095 Uiso 1 1 calc R . .
C2 C 0.13991(15) 0.27136(18) 0.21547(13) 0.0446(7) Uani 1 1 d . . .
H2 H 0.1885 0.2916 0.2191 0.054 Uiso 1 1 calc R . .
C3 C 0.10495(14) 0.28734(19) 0.28435(13) 0.0421(7) Uani 1 1 d . . .
H3 H 0.1037 0.3583 0.2954 0.051 Uiso 1 1 calc R . .
C4 C 0.03305(14) 0.24641(19) 0.28146(13) 0.0404(6) Uani 1 1 d . A .
C5 C -0.02971(16) 0.3032(2) 0.29488(15) 0.0544(8) Uani 1 1 d . . .
C6 C -0.09626(17) 0.2470(3) 0.2879(2) 0.0853(12) Uani 1 1 d . A 1
H6A H -0.1158 0.2628 0.2442 0.102 Uiso 1 1 calc R A 1
H6B H -0.1281 0.2719 0.3217 0.102 Uiso 1 1 calc R A 1
C7A C -0.0936(2) 0.1334(3) 0.2945(2) 0.0546(11) Uiso 0.665(5) 1 d P A 1
H7A1 H -0.0902 0.1155 0.3417 0.066 Uiso 0.665(5) 1 calc PR A 1
H7A2 H -0.1362 0.1052 0.2769 0.066 Uiso 0.665(5) 1 calc PR A 1
C7B C -0.0950(5) 0.1719(7) 0.2494(5) 0.0546(11) Uiso 0.335(5) 1 d P A 2
C8 C -0.03425(14) 0.0910(2) 0.25763(15) 0.0507(7) Uani 1 1 d . A 1
H8A H -0.0460 0.0863 0.2102 0.061 Uiso 1 1 calc R A 1
H8B H -0.0259 0.0241 0.2740 0.061 Uiso 1 1 calc R A 1
C9 C 0.03082(13) 0.15020(19) 0.26465(12) 0.0387(6) Uani 1 1 d . . .
C10 C 0.10196(12) 0.10695(18) 0.25420(13) 0.0375(6) Uani 1 1 d . A .
H10 H 0.0986 0.0369 0.2411 0.045 Uiso 1 1 calc R . .
C11 C 0.19487(16) 0.2315(3) 0.45620(16) 0.0704(10) Uani 1 1 d . . .
H11A H 0.1851 0.2522 0.5015 0.106 Uiso 1 1 calc R . .
H11B H 0.2364 0.2633 0.4408 0.106 Uiso 1 1 calc R . .
H11C H 0.2009 0.1607 0.4551 0.106 Uiso 1 1 calc R . .
C12 C 0.13443(14) 0.2606(2) 0.41023(14) 0.0476(7) Uani 1 1 d . . .
H12 H 0.1298 0.3331 0.4116 0.057 Uiso 1 1 calc R . .
C13 C 0.14823(14) 0.23037(18) 0.33720(13) 0.0416(7) Uani 1 1 d . A .
H13 H 0.1967 0.2469 0.3281 0.050 Uiso 1 1 calc R . .
C14 C 0.14080(13) 0.11737(18) 0.32434(13) 0.0397(6) Uani 1 1 d . . .
C15 C 0.21088(16) 0.0649(2) 0.31916(15) 0.0529(8) Uani 1 1 d . A .
C16 C 0.21037(17) -0.0468(2) 0.31725(17) 0.0666(9) Uani 1 1 d . . .
H16A H 0.2574 -0.0710 0.3223 0.080 Uiso 1 1 calc R A .
H16B H 0.1935 -0.0686 0.2737 0.080 Uiso 1 1 calc R . .
C17 C 0.16552(19) -0.0918(2) 0.37210(17) 0.0706(10) Uani 1 1 d . A .
H17A H 0.1870 -0.0807 0.4156 0.085 Uiso 1 1 calc R . .
H17B H 0.1621 -0.1630 0.3652 0.085 Uiso 1 1 calc R . .
C18 C 0.09345(17) -0.0467(2) 0.37208(15) 0.0583(8) Uani 1 1 d . . .
H18A H 0.0695 -0.0654 0.3310 0.070 Uiso 1 1 calc R A .
H18B H 0.0673 -0.0726 0.4099 0.070 Uiso 1 1 calc R . .
C19 C 0.09709(14) 0.06480(19) 0.37689(13) 0.0435(7) Uani 1 1 d . A .
C20 C 0.06355(14) 0.1161(2) 0.42440(13) 0.0459(7) Uani 1 1 d . . .
H20 H 0.0340 0.0811 0.4527 0.055 Uiso 1 1 calc R A .
C21 C 0.18184(13) 0.11814(19) 0.15607(12) 0.0391(6) Uani 1 1 d . . .
C22 C 0.17147(16) 0.0200(2) 0.13516(14) 0.0545(8) Uani 1 1 d . . .
H22 H 0.1340 -0.0155 0.1521 0.065 Uiso 1 1 calc R . .
C23 C 0.21543(19) -0.0250(2) 0.09013(16) 0.0694(10) Uani 1 1 d . . .
H23 H 0.2074 -0.0905 0.0775 0.083 Uiso 1 1 calc R . .
C24 C 0.27100(19) 0.0250(3) 0.06343(16) 0.0736(10) Uani 1 1 d . . .
H24 H 0.3014 -0.0064 0.0339 0.088 Uiso 1 1 calc R . .
C25 C 0.28047(16) 0.1221(3) 0.08139(15) 0.0643(9) Uani 1 1 d . . .
H25 H 0.3169 0.1577 0.0625 0.077 Uiso 1 1 calc R . .
C26 C 0.23692(14) 0.1687(2) 0.12720(14) 0.0506(7) Uani 1 1 d . . .
H26 H 0.2448 0.2348 0.1387 0.061 Uiso 1 1 calc R . .
C27 C 0.02515(15) 0.2698(2) 0.47804(13) 0.0448(7) Uani 1 1 d . . .
C28 C 0.04712(18) 0.3519(2) 0.51483(15) 0.0589(8) Uani 1 1 d . A .
H28 H 0.0929 0.3729 0.5118 0.071 Uiso 1 1 calc R . .
C29 C 0.0015(2) 0.4024(3) 0.55578(16) 0.0712(10) Uani 1 1 d . . .
H29 H 0.0169 0.4575 0.5798 0.085 Uiso 1 1 calc R A .
C30 C -0.0660(2) 0.3730(3) 0.56175(16) 0.0739(10) Uani 1 1 d . A .
H30 H -0.0965 0.4074 0.5895 0.089 Uiso 1 1 calc R . .
C31 C -0.08771(19) 0.2916(3) 0.52598(16) 0.0707(10) Uani 1 1 d . . .
H31 H -0.1335 0.2709 0.5297 0.085 Uiso 1 1 calc R A .
C32 C -0.04341(15) 0.2400(2) 0.48472(15) 0.0566(8) Uani 1 1 d . A .
H32 H -0.0593 0.1849 0.4611 0.068 Uiso 1 1 calc R . .

loop_
_atom_site_aniso_label
_atom_site_aniso_U_11
_atom_site_aniso_U_22
_atom_site_aniso_U_33
_atom_site_aniso_U_23
_atom_site_aniso_U_13
_atom_site_aniso_U_12
O1 0.0854(17) 0.0498(15) 0.116(2) 0.0126(13) 0.0363(15) 0.0224(12)
O2 0.0418(14) 0.0859(17) 0.121(2) -0.0020(15) 0.0062(13) 0.0032(13)
N1 0.0470(13) 0.0357(12) 0.0417(13) 0.0012(10) 0.0105(11) -0.0022(11)
N2 0.0500(14) 0.0440(14) 0.0441(13) -0.0022(11) 0.0080(11) -0.0124(11)
C1 0.088(2) 0.0481(18) 0.0546(19) 0.0109(15) 0.0158(17) 0.0069(17)
C2 0.0509(17) 0.0376(15) 0.0453(16) 0.0051(12) 0.0102(14) -0.0035(13)
C3 0.0500(17) 0.0310(14) 0.0453(16) 0.0009(12) 0.0082(13) -0.0029(12)
C4 0.0444(16) 0.0396(15) 0.0373(15) 0.0076(12) 0.0059(12) 0.0051(13)
C5 0.062(2) 0.0458(18) 0.0548(19) 0.0184(15) 0.0165(15) 0.0161(16)
C6 0.043(2) 0.082(3) 0.130(3) 0.032(2) 0.019(2) 0.0145(19)
C8 0.0437(17) 0.0581(18) 0.0503(17) 0.0044(14) -0.0037(14) -0.0041(14)
C9 0.0404(16) 0.0432(16) 0.0324(14) 0.0081(12) 0.0010(12) -0.0004(13)
C10 0.0378(15) 0.0312(13) 0.0435(15) 0.0030(12) 0.0057(12) -0.0026(12)
C11 0.061(2) 0.097(3) 0.053(2) 0.0031(18) -0.0092(17) -0.0225(19)
C12 0.0489(17) 0.0474(16) 0.0463(17) -0.0025(13) 0.0024(14) -0.0151(14)
C13 0.0373(15) 0.0426(16) 0.0450(16) 0.0000(12) 0.0056(13) -0.0067(12)
C14 0.0377(15) 0.0389(15) 0.0426(15) 0.0027(12) 0.0005(12) 0.0009(12)
C15 0.0460(19) 0.065(2) 0.0478(18) 0.0037(14) -0.0043(14) 0.0063(16)
C16 0.066(2) 0.060(2) 0.074(2) 0.0015(17) -0.0058(18) 0.0217(17)
C17 0.096(3) 0.0486(19) 0.067(2) 0.0088(16) -0.015(2) 0.0165(19)
C18 0.080(2) 0.0440(17) 0.0510(18) 0.0112(14) 0.0031(16) -0.0031(16)
C19 0.0522(18) 0.0398(15) 0.0384(16) 0.0042(12) -0.0035(13) -0.0019(13)
C20 0.0498(17) 0.0454(17) 0.0425(16) 0.0085(13) 0.0004(14) -0.0152(14)
C21 0.0352(15) 0.0468(16) 0.0355(14) 0.0030(12) -0.0010(12) 0.0033(13)
C22 0.062(2) 0.0510(18) 0.0500(18) -0.0028(15) 0.0121(15) 0.0000(15)
C23 0.096(3) 0.058(2) 0.055(2) -0.0056(16) 0.0170(19) 0.014(2)
C24 0.081(3) 0.084(3) 0.056(2) -0.0009(19) 0.0195(19) 0.027(2)
C25 0.0465(18) 0.096(3) 0.0507(19) 0.0115(18) 0.0137(15) 0.0038(18)
C26 0.0417(17) 0.0640(19) 0.0461(17) 0.0010(14) 0.0038(14) -0.0037(15)
C27 0.0527(19) 0.0493(17) 0.0324(15) 0.0047(13) 0.0020(13) -0.0050(14)
C28 0.068(2) 0.061(2) 0.0476(18) -0.0086(16) 0.0017(16) -0.0072(17)
C29 0.093(3) 0.066(2) 0.054(2) -0.0153(17) 0.0015(19) 0.003(2)
C30 0.081(3) 0.088(3) 0.052(2) -0.0080(19) 0.0133(19) 0.019(2)
C31 0.059(2) 0.096(3) 0.057(2) -0.001(2) 0.0132(17) -0.002(2)
C32 0.054(2) 0.067(2) 0.0491(18) -0.0053(15) 0.0051(15) -0.0086(17)
